data_5910284
loop_
_publ_author_name
'Wyckoff, R. W. G.'

_publ_section_title
;
Page 493 from the Structure of Crystals, vol. 3 by Wyckoff R W G. 
published by Interscience Publishers, Inc. in 1951 
;
_journal_name_full 'The Structure of Crystals'
_journal_page_first 493
_journal_page_last 493
_journal_volume 3
_journal_year 1951
_chemical_formula_structural K3V5O14
_chemical_formula_sum 'K3 O14 V5'
_space_group_IT_number 157
_symmetry_cell_setting hexagonal
_symmetry_Int_Tables_number 157
_symmetry_space_group_name_Hall 'P 3 -2'
_symmetry_space_group_name_H-M 'P 3 1 m'
_audit_creation_date 2006-20-07
_audit_creation_method
;
Page 493 from the Structure of Crystals, vol. 3 by Wyckoff R W G. 
published by Interscience Publishers, Inc. in 1951 
;
_audit_update_record 'created by Girish Upreti, Portland State University'
_cell_angle_alpha 90
_cell_angle_beta 90
_cell_angle_gamma 120
_cell_length_a 8.6796
_cell_length_b 8.6796
_cell_length_c 4.9914
_cell_volume 325.651
_cod_original_sg_symbol_H-M 'P 31 m'
_cod_original_formula_sum 'K3 V5 O14'
_cod_database_code 5910284

loop_
_symmetry_equiv_pos_as_xyz
x,y,z
-y,x-y,z
-x+y,-x,z
y,x,z
x-y,-y,z
-x,-x+y,z

loop_
_atom_site_fract_x
_atom_site_fract_y
_atom_site_fract_z
_atom_site_label
0.60500 0.00000 0.00000 K1
0.00000 0.60500 0.00000 K2
-0.60500 -0.60500 0.00000 K3
0.33333 0.66667 0.47100 V1
0.66667 0.33333 0.47100 V2
0.23100 0.00000 0.47200 V3
0.00000 0.23100 0.47200 V4
-0.23100 -0.23100 0.47200 V5
0.33333 0.66667 0.79600 O1
0.66667 0.33333 0.79600 O2
0.24000 0.00000 0.78200 O3
0.00000 0.24000 0.78200 O4
-0.24000 -0.24000 0.78200 O5
0.83800 0.00000 0.36700 O6
0.00000 0.83800 0.36700 O7
-0.83800 -0.83800 0.36700 O8
0.46900 0.17700 0.36600 O9
-0.17700 0.29200 0.36600 O10
-0.29200 -0.46900 0.36600 O11
0.17700 0.46900 0.36600 O12
-0.46900 -0.29200 0.36600 O13
0.29200 -0.17700 0.36600 O14
